data_7000184
loop_
_publ_author_name
'Elsegood, Mark R. J.'
'Lake, Andrew J.'
'Smith, Martin B.'

_publ_section_title
;
 A novel fluorene-containing \k4-P2N2-tetradentate platinum(II) complex
;
_journal_issue 1
_journal_name_full 'Dalton Transactions'
_journal_page_first 30
_journal_page_last 32
_journal_paper_doi 10.1039/b816351k
_journal_year 2009
_chemical_formula_moiety 'C52 H38 N4 P2 Pt, C7 H8'
_chemical_formula_sum 'C59 H46 N4 P2 Pt'
_chemical_formula_weight 1068.03
_chemical_name_systematic
;
?
;
_space_group_IT_number 14
_symmetry_cell_setting monoclinic
_symmetry_space_group_name_Hall '-P 2yn'
_symmetry_space_group_name_H-M 'P 1 21/n 1'
_atom_sites_solution_hydrogens geom
_atom_sites_solution_primary heavy
_atom_sites_solution_secondary difmap
_audit_creation_method SHELXL-97
_cell_angle_alpha 90.00
_cell_angle_beta 98.648(2)
_cell_angle_gamma 90.00
_cell_formula_units_Z 4
_cell_length_a 12.0681(6)
_cell_length_b 15.7231(8)
_cell_length_c 25.0731(13)
_cell_measurement_reflns_used 10074
_cell_measurement_temperature 150(2)
_cell_measurement_theta_max 28.23
_cell_measurement_theta_min 2.15
_cell_volume 4703.5(4)
_computing_cell_refinement 'Bruker SAINT'
_computing_data_collection 'Bruker SMART'
_computing_data_reduction 'Bruker SAINT'
_computing_molecular_graphics 'Bruker SHELXTL'
_computing_publication_material 'Bruker SHELXTL and local programs'
_computing_structure_refinement 'Bruker SHELXTL'
_computing_structure_solution 'Bruker SHELXTL'
_diffrn_ambient_temperature 150(2)
_diffrn_measured_fraction_theta_full 1.000
_diffrn_measured_fraction_theta_max 0.996
_diffrn_measurement_device_type 'Bruker SMART 1000 CCD diffractometer'
_diffrn_measurement_method '\w rotation with narrow frames'
_diffrn_radiation_monochromator graphite
_diffrn_radiation_source 'sealed tube'
_diffrn_radiation_type MoK\a
_diffrn_radiation_wavelength 0.71073
_diffrn_reflns_av_R_equivalents 0.0543
_diffrn_reflns_av_sigmaI/netI 0.0575
_diffrn_reflns_limit_h_max 15
_diffrn_reflns_limit_h_min -15
_diffrn_reflns_limit_k_max 20
_diffrn_reflns_limit_k_min -20
_diffrn_reflns_limit_l_max 32
_diffrn_reflns_limit_l_min -32
_diffrn_reflns_number 40505
_diffrn_reflns_theta_full 26.00
_diffrn_reflns_theta_max 27.50
_diffrn_reflns_theta_min 1.78
_diffrn_standards_decay_% 0
_diffrn_standards_number 0
_exptl_absorpt_coefficient_mu 3.096
_exptl_absorpt_correction_T_max 0.671
_exptl_absorpt_correction_T_min 0.457
_exptl_absorpt_correction_type multi-scan
_exptl_absorpt_process_details 'SADABS v2.10 (Sheldrick, 2003)'
_exptl_crystal_colour yellow
_exptl_crystal_density_diffrn 1.508
_exptl_crystal_density_method 'not measured'
_exptl_crystal_description block
_exptl_crystal_F_000 2144
_exptl_crystal_size_max 0.30
_exptl_crystal_size_mid 0.19
_exptl_crystal_size_min 0.14
_refine_diff_density_max 1.956
_refine_diff_density_min -1.232
_refine_diff_density_rms 0.131
_refine_ls_extinction_method none
_refine_ls_goodness_of_fit_ref 1.075
_refine_ls_hydrogen_treatment constr
_refine_ls_matrix_type full
_refine_ls_number_parameters 596
_refine_ls_number_reflns 10772
_refine_ls_number_restraints 0
_refine_ls_restrained_S_all 1.075
_refine_ls_R_factor_all 0.0652
_refine_ls_R_factor_gt 0.0374
_refine_ls_shift/su_max 0.002
_refine_ls_shift/su_mean 0.000
_refine_ls_structure_factor_coef Fsqd
_refine_ls_weighting_details 'calc w=1/[\s^2^(Fo^2^)+(0.0175P)^2^+7.9269P] where P=(Fo^2^+2Fc^2^)/3'
_refine_ls_weighting_scheme calc
_refine_ls_wR_factor_gt 0.0643
_refine_ls_wR_factor_ref 0.0732
_reflns_number_gt 7718
_reflns_number_total 10772
_reflns_threshold_expression I>2\s(I)
_cod_data_source_file b816351k.txt
_cod_data_source_block 4
_cod_original_sg_symbol_H-M P2(1)/n
_cod_database_code 7000184

loop_
_symmetry_equiv_pos_as_xyz
'x, y, z'
'-x+1/2, y+1/2, -z+1/2'
'-x, -y, -z'
'x-1/2, -y-1/2, z-1/2'

loop_
_atom_site_label
_atom_site_type_symbol
_atom_site_fract_x
_atom_site_fract_y
_atom_site_fract_z
_atom_site_U_iso_or_equiv
_atom_site_adp_type
_atom_site_occupancy
_atom_site_symmetry_multiplicity
_atom_site_calc_flag
_atom_site_refinement_flags
_atom_site_disorder_assembly
_atom_site_disorder_group
Pt1 Pt 0.517270(14) 0.838240(11) 0.788503(6) 0.02052(5) Uani 1 1 d . . .
P1 P 0.48425(9) 0.84645(8) 0.87367(4) 0.0236(2) Uani 1 1 d . . .
P2 P 0.69831(9) 0.81274(7) 0.78343(5) 0.0236(3) Uani 1 1 d . . .
N2 N 0.3516(3) 0.8587(2) 0.77090(13) 0.0214(8) Uani 1 1 d . . .
N4 N 0.5068(3) 0.8491(2) 0.70815(13) 0.0230(8) Uani 1 1 d . . .
C1 C 0.3356(4) 0.8714(3) 0.85884(18) 0.0267(10) Uani 1 1 d . . .
H1 H 0.2924 0.8781 0.8873 0.032 Uiso 1 1 calc R . .
N1 N 0.2890(3) 0.8799(2) 0.80894(15) 0.0268(8) Uani 1 1 d . . .
C2 C 0.3179(3) 0.8958(3) 0.71680(16) 0.0227(9) Uani 1 1 d . . .
C3 C 0.3383(4) 0.9921(3) 0.71555(16) 0.0236(10) Uani 1 1 d . . .
C4 C 0.4340(4) 1.0385(3) 0.73393(17) 0.0280(10) Uani 1 1 d . . .
H4 H 0.4988 1.0113 0.7526 0.034 Uiso 1 1 calc R . .
C5 C 0.4333(4) 1.1255(3) 0.72454(19) 0.0361(12) Uani 1 1 d . . .
H5 H 0.4984 1.1580 0.7369 0.043 Uiso 1 1 calc R . .
C6 C 0.3395(4) 1.1658(3) 0.69747(19) 0.0375(11) Uani 1 1 d . . .
H6 H 0.3416 1.2252 0.6907 0.045 Uiso 1 1 calc R . .
C7 C 0.2421(4) 1.1203(3) 0.68005(18) 0.0344(11) Uani 1 1 d . . .
H7 H 0.1774 1.1480 0.6618 0.041 Uiso 1 1 calc R . .
C8 C 0.2415(4) 1.0332(3) 0.68993(18) 0.0297(11) Uani 1 1 d . . .
C9 C 0.1503(4) 0.9701(3) 0.67892(17) 0.0279(10) Uani 1 1 d . . .
C10 C 0.0380(4) 0.9811(3) 0.6580(2) 0.0398(12) Uani 1 1 d . . .
H10 H 0.0095 1.0358 0.6473 0.048 Uiso 1 1 calc R . .
C11 C -0.0315(4) 0.9104(3) 0.6532(2) 0.0400(13) Uani 1 1 d . . .
H11 H -0.1084 0.9165 0.6386 0.048 Uiso 1 1 calc R . .
C12 C 0.0096(4) 0.8320(3) 0.66925(18) 0.0343(11) Uani 1 1 d . . .
H12 H -0.0393 0.7843 0.6655 0.041 Uiso 1 1 calc R . .
C13 C 0.1219(4) 0.8206(3) 0.69095(17) 0.0295(11) Uani 1 1 d . . .
H13 H 0.1493 0.7659 0.7024 0.035 Uiso 1 1 calc R . .
C14 C 0.1923(4) 0.8899(3) 0.69544(16) 0.0237(10) Uani 1 1 d . . .
C15 C 0.5037(4) 0.7600(3) 0.92199(17) 0.0287(10) Uani 1 1 d . . .
C16 C 0.5558(4) 0.6859(3) 0.91053(19) 0.0345(12) Uani 1 1 d . . .
H16 H 0.5820 0.6794 0.8769 0.041 Uiso 1 1 calc R . .
C17 C 0.5703(5) 0.6200(3) 0.9484(2) 0.0454(14) Uani 1 1 d . . .
H17 H 0.6069 0.5690 0.9406 0.054 Uiso 1 1 calc R . .
C18 C 0.5315(5) 0.6289(4) 0.9972(2) 0.0528(16) Uani 1 1 d . . .
H18 H 0.5396 0.5835 1.0225 0.063 Uiso 1 1 calc R . .
C19 C 0.4818(6) 0.7027(4) 1.0089(2) 0.0627(18) Uani 1 1 d . . .
H19 H 0.4569 0.7093 1.0429 0.075 Uiso 1 1 calc R . .
C20 C 0.4672(5) 0.7682(4) 0.9719(2) 0.0538(16) Uani 1 1 d . . .
H20 H 0.4319 0.8193 0.9805 0.065 Uiso 1 1 calc R . .
C21 C 0.5521(4) 0.9376(3) 0.91039(18) 0.0282(10) Uani 1 1 d . . .
C22 C 0.6444(5) 0.9270(3) 0.9502(2) 0.0462(14) Uani 1 1 d . . .
H22 H 0.6670 0.8715 0.9623 0.055 Uiso 1 1 calc R . .
C23 C 0.7035(5) 0.9977(4) 0.9721(2) 0.0529(15) Uani 1 1 d . . .
H23 H 0.7658 0.9904 0.9997 0.063 Uiso 1 1 calc R . .
C24 C 0.6732(5) 1.0773(4) 0.9543(2) 0.0499(15) Uani 1 1 d . . .
H24 H 0.7151 1.1251 0.9692 0.060 Uiso 1 1 calc R . .
C25 C 0.5816(5) 1.0891(3) 0.9148(2) 0.0484(15) Uani 1 1 d . . .
H25 H 0.5598 1.1449 0.9029 0.058 Uiso 1 1 calc R . .
C26 C 0.5215(4) 1.0191(3) 0.8923(2) 0.0359(12) Uani 1 1 d . . .
H26 H 0.4595 1.0270 0.8645 0.043 Uiso 1 1 calc R . .
C27 C 0.6869(4) 0.8113(3) 0.71021(18) 0.0305(11) Uani 1 1 d . . .
H27 H 0.7503 0.7987 0.6933 0.037 Uiso 1 1 calc R . .
N3 N 0.5898(3) 0.8280(2) 0.68120(14) 0.0272(8) Uani 1 1 d . . .
C28 C 0.3918(3) 0.8475(3) 0.67853(16) 0.0228(9) Uani 1 1 d . . .
C29 C 0.3808(3) 0.8867(3) 0.62208(17) 0.0233(10) Uani 1 1 d . . .
C30 C 0.4122(4) 0.9664(3) 0.60629(18) 0.0287(10) Uani 1 1 d . . .
H30 H 0.4455 1.0062 0.6324 0.034 Uiso 1 1 calc R . .
C31 C 0.3946(4) 0.9875(3) 0.55195(18) 0.0356(12) Uani 1 1 d . . .
H31 H 0.4150 1.0424 0.5410 0.043 Uiso 1 1 calc R . .
C32 C 0.3480(4) 0.9297(3) 0.51366(19) 0.0433(13) Uani 1 1 d . . .
H32 H 0.3369 0.9450 0.4766 0.052 Uiso 1 1 calc R . .
C33 C 0.3173(4) 0.8496(3) 0.52889(19) 0.0409(13) Uani 1 1 d . . .
H33 H 0.2856 0.8096 0.5025 0.049 Uiso 1 1 calc R . .
C34 C 0.3333(4) 0.8284(3) 0.58338(18) 0.0302(10) Uani 1 1 d . . .
C35 C 0.3120(4) 0.7486(3) 0.61022(18) 0.0268(10) Uani 1 1 d . . .
C36 C 0.2650(4) 0.6731(3) 0.5894(2) 0.0372(12) Uani 1 1 d . . .
H36 H 0.2390 0.6678 0.5519 0.045 Uiso 1 1 calc R . .
C37 C 0.2561(4) 0.6054(3) 0.6237(2) 0.0371(12) Uani 1 1 d . . .
H37 H 0.2240 0.5533 0.6098 0.044 Uiso 1 1 calc R . .
C38 C 0.2942(4) 0.6136(3) 0.6785(2) 0.0328(11) Uani 1 1 d . . .
H38 H 0.2869 0.5669 0.7018 0.039 Uiso 1 1 calc R . .
C39 C 0.3428(4) 0.6886(3) 0.69987(18) 0.0270(10) Uani 1 1 d . . .
H39 H 0.3710 0.6931 0.7372 0.032 Uiso 1 1 calc R . .
C40 C 0.3491(3) 0.7566(3) 0.66568(18) 0.0254(10) Uani 1 1 d . . .
C41 C 0.8041(4) 0.8908(3) 0.80763(17) 0.0251(10) Uani 1 1 d . . .
C42 C 0.9151(4) 0.8823(3) 0.79851(19) 0.0334(11) Uani 1 1 d . . .
H42 H 0.9380 0.8323 0.7819 0.040 Uiso 1 1 calc R . .
C43 C 0.9916(4) 0.9466(3) 0.8137(2) 0.0385(13) Uani 1 1 d . . .
H43 H 1.0665 0.9411 0.8068 0.046 Uiso 1 1 calc R . .
C44 C 0.9597(4) 1.0188(3) 0.8390(2) 0.0420(13) Uani 1 1 d . . .
H44 H 1.0129 1.0624 0.8496 0.050 Uiso 1 1 calc R . .
C45 C 0.8510(4) 1.0277(3) 0.8488(2) 0.0389(12) Uani 1 1 d . . .
H45 H 0.8296 1.0771 0.8666 0.047 Uiso 1 1 calc R . .
C46 C 0.7725(4) 0.9642(3) 0.83277(19) 0.0325(11) Uani 1 1 d . . .
H46 H 0.6972 0.9708 0.8390 0.039 Uiso 1 1 calc R . .
C47 C 0.7539(4) 0.7107(3) 0.80734(18) 0.0254(10) Uani 1 1 d . . .
C48 C 0.7084(4) 0.6371(3) 0.7817(2) 0.0359(12) Uani 1 1 d . . .
H48 H 0.6544 0.6419 0.7501 0.043 Uiso 1 1 calc R . .
C49 C 0.7407(4) 0.5576(3) 0.8014(2) 0.0422(13) Uani 1 1 d . . .
H49 H 0.7091 0.5080 0.7835 0.051 Uiso 1 1 calc R . .
C50 C 0.8192(4) 0.5507(3) 0.8472(2) 0.0409(13) Uani 1 1 d . . .
H50 H 0.8414 0.4961 0.8611 0.049 Uiso 1 1 calc R . .
C51 C 0.8657(4) 0.6224(3) 0.8729(2) 0.0394(13) Uani 1 1 d . . .
H51 H 0.9210 0.6170 0.9039 0.047 Uiso 1 1 calc R . .
C52 C 0.8323(4) 0.7024(3) 0.85377(19) 0.0320(11) Uani 1 1 d . . .
H52 H 0.8629 0.7517 0.8724 0.038 Uiso 1 1 calc R . .
C53 C 0.6265(5) 0.7690(4) 0.5204(3) 0.0587(17) Uani 1 1 d . . .
C54 C 0.5653(5) 0.7120(4) 0.5431(3) 0.0630(18) Uani 1 1 d . . .
H54 H 0.5600 0.7170 0.5804 0.076 Uiso 1 1 calc R . .
C55 C 0.5095(6) 0.6461(5) 0.5138(3) 0.079(2) Uani 1 1 d . . .
H55 H 0.4633 0.6091 0.5308 0.095 Uiso 1 1 calc R . .
C56 C 0.5198(6) 0.6334(5) 0.4615(3) 0.075(2) Uani 1 1 d . . .
H56 H 0.4843 0.5867 0.4418 0.090 Uiso 1 1 calc R . .
C57 C 0.5841(6) 0.6911(5) 0.4374(3) 0.073(2) Uani 1 1 d . . .
H57 H 0.5911 0.6843 0.4004 0.087 Uiso 1 1 calc R . .
C58 C 0.6391(6) 0.7593(5) 0.4664(3) 0.0667(19) Uani 1 1 d . . .
H58 H 0.6838 0.7978 0.4497 0.080 Uiso 1 1 calc R . .
C59 C 0.6870(6) 0.8389(4) 0.5527(2) 0.0707(18) Uani 1 1 d . . .
H59A H 0.6329 0.8814 0.5613 0.106 Uiso 1 1 calc R . .
H59B H 0.7400 0.8658 0.5319 0.106 Uiso 1 1 calc R . .
H59C H 0.7279 0.8156 0.5863 0.106 Uiso 1 1 calc R . .

loop_
_atom_site_aniso_label
_atom_site_aniso_U_11
_atom_site_aniso_U_22
_atom_site_aniso_U_33
_atom_site_aniso_U_23
_atom_site_aniso_U_13
_atom_site_aniso_U_12
Pt1 0.01974(8) 0.02354(8) 0.01822(8) -0.00021(8) 0.00267(6) 0.00055(8)
P1 0.0254(6) 0.0263(6) 0.0190(5) 0.0000(5) 0.0034(5) -0.0002(5)
P2 0.0210(6) 0.0278(6) 0.0213(6) 0.0000(5) 0.0015(5) 0.0010(5)
N2 0.0178(17) 0.027(2) 0.0202(18) -0.0014(15) 0.0045(15) 0.0024(15)
N4 0.0188(19) 0.032(2) 0.0184(17) 0.0010(17) 0.0018(15) 0.0015(16)
C1 0.029(2) 0.029(2) 0.023(2) -0.0035(19) 0.006(2) -0.002(2)
N1 0.024(2) 0.030(2) 0.028(2) 0.0007(17) 0.0067(17) 0.0004(17)
C2 0.021(2) 0.026(2) 0.021(2) -0.0020(18) 0.0038(18) 0.0054(19)
C3 0.030(2) 0.023(2) 0.019(2) -0.0036(18) 0.0076(19) 0.0009(19)
C4 0.029(3) 0.031(3) 0.024(2) -0.002(2) 0.006(2) 0.000(2)
C5 0.042(3) 0.033(3) 0.035(3) -0.004(2) 0.010(2) -0.005(2)
C6 0.053(3) 0.024(2) 0.038(3) -0.001(2) 0.014(2) 0.004(3)
C7 0.040(3) 0.035(3) 0.028(3) 0.004(2) 0.005(2) 0.007(2)
C8 0.035(3) 0.028(3) 0.026(2) 0.001(2) 0.006(2) 0.003(2)
C9 0.028(2) 0.032(3) 0.023(2) 0.001(2) 0.001(2) 0.003(2)
C10 0.032(3) 0.042(3) 0.042(3) 0.003(3) -0.005(2) 0.012(2)
C11 0.024(3) 0.054(4) 0.040(3) -0.009(3) -0.003(2) 0.004(2)
C12 0.025(2) 0.046(3) 0.033(3) -0.011(3) 0.006(2) -0.002(2)
C13 0.025(2) 0.038(3) 0.026(2) -0.003(2) 0.0037(19) 0.000(2)
C14 0.024(2) 0.032(3) 0.016(2) -0.0035(19) 0.0041(18) 0.004(2)
C15 0.033(3) 0.031(3) 0.021(2) 0.001(2) -0.001(2) 0.000(2)
C16 0.041(3) 0.037(3) 0.024(2) 0.002(2) -0.001(2) -0.003(2)
C17 0.055(4) 0.036(3) 0.042(3) 0.004(3) -0.003(3) 0.007(3)
C18 0.069(4) 0.045(3) 0.041(3) 0.018(3) -0.002(3) -0.012(3)
C19 0.095(5) 0.060(4) 0.038(3) 0.018(3) 0.028(3) 0.005(4)
C20 0.079(4) 0.048(4) 0.040(3) 0.006(3) 0.026(3) 0.012(3)
C21 0.035(3) 0.027(3) 0.023(2) -0.004(2) 0.006(2) -0.004(2)
C22 0.060(4) 0.039(3) 0.036(3) 0.001(2) -0.007(3) -0.012(3)
C23 0.056(4) 0.059(4) 0.039(3) -0.013(3) -0.006(3) -0.015(3)
C24 0.050(4) 0.047(4) 0.055(4) -0.027(3) 0.018(3) -0.020(3)
C25 0.053(4) 0.030(3) 0.067(4) -0.011(3) 0.022(3) -0.002(3)
C26 0.031(3) 0.036(3) 0.041(3) -0.004(2) 0.007(2) 0.002(2)
C27 0.027(2) 0.037(3) 0.028(3) 0.000(2) 0.007(2) 0.004(2)
N3 0.026(2) 0.034(2) 0.0218(18) 0.0013(17) 0.0036(16) -0.0003(18)
C28 0.019(2) 0.030(2) 0.018(2) -0.0024(19) -0.0019(17) 0.0006(19)
C29 0.017(2) 0.033(3) 0.021(2) -0.0005(19) 0.0051(18) 0.0080(19)
C30 0.025(2) 0.037(3) 0.024(2) 0.002(2) 0.004(2) -0.003(2)
C31 0.041(3) 0.041(3) 0.027(3) 0.009(2) 0.011(2) 0.000(2)
C32 0.058(4) 0.051(4) 0.019(3) 0.008(2) -0.001(2) 0.001(3)
C33 0.053(3) 0.042(3) 0.025(2) -0.005(2) -0.004(2) 0.005(3)
C34 0.028(2) 0.034(3) 0.027(2) 0.000(2) -0.0011(19) 0.004(2)
C35 0.023(2) 0.030(3) 0.027(2) -0.004(2) 0.005(2) 0.001(2)
C36 0.038(3) 0.038(3) 0.033(3) -0.010(2) -0.001(2) -0.007(2)
C37 0.035(3) 0.034(3) 0.042(3) -0.013(2) 0.006(2) -0.009(2)
C38 0.027(3) 0.029(3) 0.045(3) 0.002(2) 0.014(2) -0.002(2)
C39 0.023(2) 0.031(3) 0.027(2) -0.003(2) 0.005(2) 0.0024(19)
C40 0.020(2) 0.028(2) 0.030(3) -0.006(2) 0.0062(19) -0.0007(19)
C41 0.024(2) 0.029(2) 0.022(2) 0.0055(19) 0.0015(19) 0.0010(19)
C42 0.029(3) 0.037(3) 0.035(3) 0.004(2) 0.008(2) 0.003(2)
C43 0.020(2) 0.050(3) 0.045(3) 0.006(3) 0.003(2) -0.008(2)
C44 0.035(3) 0.048(3) 0.043(3) -0.005(3) 0.006(2) -0.019(3)
C45 0.041(3) 0.038(3) 0.039(3) -0.004(2) 0.013(2) -0.006(2)
C46 0.028(3) 0.035(3) 0.035(3) -0.001(2) 0.007(2) -0.002(2)
C47 0.023(2) 0.026(2) 0.028(2) -0.003(2) 0.008(2) 0.0019(19)
C48 0.035(3) 0.038(3) 0.034(3) -0.003(2) 0.003(2) 0.002(2)
C49 0.052(3) 0.031(3) 0.044(3) -0.003(2) 0.010(3) -0.001(3)
C50 0.040(3) 0.031(3) 0.054(3) 0.011(3) 0.015(3) 0.011(2)
C51 0.032(3) 0.046(3) 0.039(3) 0.011(3) 0.003(2) 0.004(2)
C52 0.031(3) 0.033(3) 0.032(3) -0.001(2) 0.003(2) 0.000(2)
C53 0.048(4) 0.072(5) 0.052(4) 0.017(3) -0.005(3) 0.016(3)
C54 0.056(4) 0.071(5) 0.061(4) 0.011(4) 0.004(3) 0.018(4)
C55 0.062(5) 0.096(6) 0.081(5) -0.012(5) 0.017(4) 0.006(4)
C56 0.065(5) 0.087(6) 0.069(5) -0.011(4) -0.001(4) 0.004(4)
C57 0.062(4) 0.096(6) 0.057(4) -0.007(4) -0.001(4) 0.019(4)
C58 0.069(4) 0.080(5) 0.047(4) -0.004(4) -0.003(3) 0.018(4)
C59 0.091(5) 0.069(4) 0.052(4) -0.007(4) 0.010(4) -0.004(4)

loop_
_atom_type_symbol
_atom_type_description
_atom_type_scat_dispersion_real
_atom_type_scat_dispersion_imag
_atom_type_scat_source
C C 0.0033 0.0016 'International Tables Vol C Tables 4.2.6.8 and 6.1.1.4'
H H 0.0000 0.0000 'International Tables Vol C Tables 4.2.6.8 and 6.1.1.4'
N N 0.0061 0.0033 'International Tables Vol C Tables 4.2.6.8 and 6.1.1.4'
P P 0.1023 0.0942 'International Tables Vol C Tables 4.2.6.8 and 6.1.1.4'
Pt Pt -1.7033 8.3905 'International Tables Vol C Tables 4.2.6.8 and 6.1.1.4'

loop_
_geom_angle_atom_site_label_1
_geom_angle_atom_site_label_2
_geom_angle_atom_site_label_3
_geom_angle
_geom_angle_site_symmetry_1
_geom_angle_site_symmetry_3
_geom_angle_publ_flag
N4 Pt1 N2 81.68(13) . . ?
N4 Pt1 P1 164.00(10) . . ?
N2 Pt1 P1 83.46(10) . . ?
N4 Pt1 P2 82.71(10) . . ?
N2 Pt1 P2 164.20(10) . . ?
P1 Pt1 P2 112.31(4) . . ?
C15 P1 C1 108.8(2) . . ?
C15 P1 C21 104.4(2) . . ?
C1 P1 C21 106.7(2) . . ?
C15 P1 Pt1 124.88(16) . . ?
C1 P1 Pt1 97.43(15) . . ?
C21 P1 Pt1 113.31(15) . . ?
C47 P2 C41 106.5(2) . . ?
C47 P2 C27 107.0(2) . . ?
C41 P2 C27 106.8(2) . . ?
C47 P2 Pt1 117.13(15) . . ?
C41 P2 Pt1 120.27(15) . . ?
C27 P2 Pt1 97.61(15) . . ?
N1 N2 C2 116.5(3) . . ?
N1 N2 Pt1 122.1(3) . . ?
C2 N2 Pt1 113.2(2) . . ?
N3 N4 C28 117.6(3) . . ?
N3 N4 Pt1 123.3(3) . . ?
C28 N4 Pt1 114.7(2) . . ?
N1 C1 P1 119.3(3) . . ?
C1 N1 N2 116.7(4) . . ?
N2 C2 C14 114.8(3) . . ?
N2 C2 C3 112.7(3) . . ?
C14 C2 C3 101.9(3) . . ?
N2 C2 C28 105.2(3) . . ?
C14 C2 C28 111.9(3) . . ?
C3 C2 C28 110.5(3) . . ?
C4 C3 C8 120.3(4) . . ?
C4 C3 C2 129.9(4) . . ?
C8 C3 C2 109.8(4) . . ?
C3 C4 C5 118.6(4) . . ?
C6 C5 C4 121.2(5) . . ?
C5 C6 C7 120.6(5) . . ?
C6 C7 C8 118.6(5) . . ?
C7 C8 C3 120.6(4) . . ?
C7 C8 C9 130.7(4) . . ?
C3 C8 C9 108.7(4) . . ?
C10 C9 C14 120.9(4) . . ?
C10 C9 C8 130.1(4) . . ?
C14 C9 C8 108.9(4) . . ?
C11 C10 C9 118.5(5) . . ?
C12 C11 C10 120.6(5) . . ?
C11 C12 C13 121.3(5) . . ?
C14 C13 C12 118.8(4) . . ?
C13 C14 C9 119.9(4) . . ?
C13 C14 C2 130.0(4) . . ?
C9 C14 C2 110.1(4) . . ?
C16 C15 C20 118.8(4) . . ?
C16 C15 P1 120.9(4) . . ?
C20 C15 P1 120.3(4) . . ?
C15 C16 C17 120.0(5) . . ?
C18 C17 C16 120.2(5) . . ?
C19 C18 C17 119.8(5) . . ?
C18 C19 C20 120.5(5) . . ?
C19 C20 C15 120.7(5) . . ?
C22 C21 C26 119.3(4) . . ?
C22 C21 P1 121.1(4) . . ?
C26 C21 P1 118.7(4) . . ?
C21 C22 C23 119.8(5) . . ?
C24 C23 C22 120.7(5) . . ?
C23 C24 C25 120.3(5) . . ?
C24 C25 C26 119.8(5) . . ?
C25 C26 C21 120.0(5) . . ?
N3 C27 P2 118.9(3) . . ?
C27 N3 N4 116.5(4) . . ?
N4 C28 C29 113.8(3) . . ?
N4 C28 C40 112.5(3) . . ?
C29 C28 C40 101.6(3) . . ?
N4 C28 C2 104.9(3) . . ?
C29 C28 C2 112.6(3) . . ?
C40 C28 C2 111.6(3) . . ?
C30 C29 C34 119.9(4) . . ?
C30 C29 C28 129.8(4) . . ?
C34 C29 C28 110.3(4) . . ?
C29 C30 C31 119.3(4) . . ?
C32 C31 C30 120.9(5) . . ?
C31 C32 C33 120.4(5) . . ?
C32 C33 C34 119.1(5) . . ?
C33 C34 C29 120.5(4) . . ?
C33 C34 C35 130.4(4) . . ?
C29 C34 C35 109.0(4) . . ?
C36 C35 C40 120.3(4) . . ?
C36 C35 C34 130.7(4) . . ?
C40 C35 C34 109.1(4) . . ?
C37 C36 C35 119.4(4) . . ?
C36 C37 C38 120.0(4) . . ?
C37 C38 C39 121.2(5) . . ?
C40 C39 C38 118.6(4) . . ?
C39 C40 C35 120.5(4) . . ?
C39 C40 C28 129.7(4) . . ?
C35 C40 C28 109.8(4) . . ?
C46 C41 C42 119.1(4) . . ?
C46 C41 P2 119.0(3) . . ?
C42 C41 P2 121.7(4) . . ?
C43 C42 C41 120.0(5) . . ?
C44 C43 C42 120.4(5) . . ?
C45 C44 C43 120.3(5) . . ?
C44 C45 C46 119.9(5) . . ?
C45 C46 C41 120.2(4) . . ?
C52 C47 C48 118.6(4) . . ?
C52 C47 P2 122.2(3) . . ?
C48 C47 P2 118.9(3) . . ?
C49 C48 C47 121.1(5) . . ?
C48 C49 C50 119.4(5) . . ?
C51 C50 C49 120.4(5) . . ?
C50 C51 C52 120.4(5) . . ?
C51 C52 C47 120.0(4) . . ?
C54 C53 C58 119.1(7) . . ?
C54 C53 C59 121.3(6) . . ?
C58 C53 C59 119.5(6) . . ?
C53 C54 C55 122.0(7) . . ?
C56 C55 C54 121.1(8) . . ?
C55 C56 C57 117.7(7) . . ?
C56 C57 C58 121.6(7) . . ?
C53 C58 C57 118.4(7) . . ?

loop_
_geom_bond_atom_site_label_1
_geom_bond_atom_site_label_2
_geom_bond_distance
_geom_bond_site_symmetry_2
_geom_bond_publ_flag
Pt1 N4 2.007(3) . ?
Pt1 N2 2.007(3) . ?
Pt1 P1 2.2341(11) . ?
Pt1 P2 2.2436(11) . ?
P1 C15 1.812(5) . ?
P1 C1 1.820(5) . ?
P1 C21 1.829(5) . ?
P2 C47 1.806(4) . ?
P2 C41 1.809(5) . ?
P2 C27 1.820(5) . ?
N2 N1 1.345(5) . ?
N2 C2 1.477(5) . ?
N4 N3 1.332(4) . ?
N4 C28 1.473(5) . ?
C1 N1 1.299(5) . ?
C2 C14 1.532(6) . ?
C2 C3 1.535(6) . ?
C2 C28 1.597(6) . ?
C3 C4 1.385(6) . ?
C3 C8 1.404(6) . ?
C4 C5 1.389(6) . ?
C5 C6 1.383(7) . ?
C6 C7 1.388(7) . ?
C7 C8 1.391(6) . ?
C8 C9 1.477(6) . ?
C9 C10 1.388(6) . ?
C9 C14 1.398(6) . ?
C10 C11 1.387(7) . ?
C11 C12 1.366(7) . ?
C12 C13 1.393(6) . ?
C13 C14 1.376(6) . ?
C15 C16 1.375(6) . ?
C15 C20 1.393(6) . ?
C16 C17 1.399(6) . ?
C17 C18 1.380(7) . ?
C18 C19 1.359(8) . ?
C19 C20 1.379(7) . ?
C21 C22 1.389(7) . ?
C21 C26 1.391(6) . ?
C22 C23 1.389(7) . ?
C23 C24 1.361(8) . ?
C24 C25 1.382(8) . ?
C25 C26 1.390(7) . ?
C27 N3 1.309(5) . ?
C28 C29 1.531(6) . ?
C28 C40 1.536(6) . ?
C29 C30 1.384(6) . ?
C29 C34 1.394(6) . ?
C30 C31 1.387(6) . ?
C31 C32 1.379(7) . ?
C32 C33 1.382(7) . ?
C33 C34 1.391(6) . ?
C34 C35 1.465(6) . ?
C35 C36 1.384(6) . ?
C35 C40 1.401(6) . ?
C36 C37 1.383(7) . ?
C37 C38 1.387(6) . ?
C38 C39 1.389(6) . ?
C39 C40 1.380(6) . ?
C41 C46 1.395(6) . ?
C41 C42 1.399(6) . ?
C42 C43 1.383(6) . ?
C43 C44 1.382(7) . ?
C44 C45 1.378(7) . ?
C45 C46 1.394(6) . ?
C47 C52 1.391(6) . ?
C47 C48 1.395(6) . ?
C48 C49 1.379(7) . ?
C49 C50 1.379(7) . ?
C50 C51 1.375(7) . ?
C51 C52 1.384(6) . ?
C53 C54 1.342(8) . ?
C53 C58 1.393(8) . ?
C53 C59 1.490(8) . ?
C54 C55 1.384(9) . ?
C55 C56 1.352(9) . ?
C56 C57 1.389(9) . ?
C57 C58 1.405(9) . ?

loop_
_geom_torsion_atom_site_label_1
_geom_torsion_atom_site_label_2
_geom_torsion_atom_site_label_3
_geom_torsion_atom_site_label_4
_geom_torsion
_geom_torsion_site_symmetry_1
_geom_torsion_site_symmetry_2
_geom_torsion_site_symmetry_3
_geom_torsion_site_symmetry_4
_geom_torsion_publ_flag
N4 Pt1 P1 C15 137.8(4) . . . . ?
N2 Pt1 P1 C15 115.9(2) . . . . ?
P2 Pt1 P1 C15 -63.18(19) . . . . ?
N4 Pt1 P1 C1 18.6(4) . . . . ?
N2 Pt1 P1 C1 -3.23(17) . . . . ?
P2 Pt1 P1 C1 177.64(14) . . . . ?
N4 Pt1 P1 C21 -93.2(4) . . . . ?
N2 Pt1 P1 C21 -115.05(19) . . . . ?
P2 Pt1 P1 C21 65.83(17) . . . . ?
N4 Pt1 P2 C47 -119.20(19) . . . . ?
N2 Pt1 P2 C47 -110.3(4) . . . . ?
P1 Pt1 P2 C47 66.49(17) . . . . ?
N4 Pt1 P2 C41 108.92(19) . . . . ?
N2 Pt1 P2 C41 117.8(4) . . . . ?
P1 Pt1 P2 C41 -65.38(17) . . . . ?
N4 Pt1 P2 C27 -5.66(18) . . . . ?
N2 Pt1 P2 C27 3.2(4) . . . . ?
P1 Pt1 P2 C27 -179.97(15) . . . . ?
N4 Pt1 N2 N1 -165.1(3) . . . . ?
P1 Pt1 N2 N1 9.0(3) . . . . ?
P2 Pt1 N2 N1 -174.0(2) . . . . ?
N4 Pt1 N2 C2 -17.9(3) . . . . ?
P1 Pt1 N2 C2 156.2(3) . . . . ?
P2 Pt1 N2 C2 -26.8(5) . . . . ?
N2 Pt1 N4 N3 -167.8(3) . . . . ?
P1 Pt1 N4 N3 170.3(2) . . . . ?
P2 Pt1 N4 N3 9.7(3) . . . . ?
N2 Pt1 N4 C28 -11.9(3) . . . . ?
P1 Pt1 N4 C28 -33.8(6) . . . . ?
P2 Pt1 N4 C28 165.6(3) . . . . ?
C15 P1 C1 N1 -132.5(4) . . . . ?
C21 P1 C1 N1 115.5(4) . . . . ?
Pt1 P1 C1 N1 -1.6(4) . . . . ?
P1 C1 N1 N2 8.5(5) . . . . ?
C2 N2 N1 C1 -158.7(4) . . . . ?
Pt1 N2 N1 C1 -12.5(5) . . . . ?
N1 N2 C2 C14 -46.9(5) . . . . ?
Pt1 N2 C2 C14 163.9(3) . . . . ?
N1 N2 C2 C3 69.2(4) . . . . ?
Pt1 N2 C2 C3 -80.0(4) . . . . ?
N1 N2 C2 C28 -170.4(3) . . . . ?
Pt1 N2 C2 C28 40.5(4) . . . . ?
N2 C2 C3 C4 51.0(6) . . . . ?
C14 C2 C3 C4 174.5(4) . . . . ?
C28 C2 C3 C4 -66.4(6) . . . . ?
N2 C2 C3 C8 -130.8(4) . . . . ?
C14 C2 C3 C8 -7.3(4) . . . . ?
C28 C2 C3 C8 111.8(4) . . . . ?
C8 C3 C4 C5 -2.5(6) . . . . ?
C2 C3 C4 C5 175.5(4) . . . . ?
C3 C4 C5 C6 0.0(7) . . . . ?
C4 C5 C6 C7 1.6(7) . . . . ?
C5 C6 C7 C8 -0.6(7) . . . . ?
C6 C7 C8 C3 -1.9(7) . . . . ?
C6 C7 C8 C9 176.5(4) . . . . ?
C4 C3 C8 C7 3.5(7) . . . . ?
C2 C3 C8 C7 -174.9(4) . . . . ?
C4 C3 C8 C9 -175.2(4) . . . . ?
C2 C3 C8 C9 6.4(5) . . . . ?
C7 C8 C9 C10 -3.7(8) . . . . ?
C3 C8 C9 C10 174.7(5) . . . . ?
C7 C8 C9 C14 178.8(5) . . . . ?
C3 C8 C9 C14 -2.7(5) . . . . ?
C14 C9 C10 C11 -0.9(7) . . . . ?
C8 C9 C10 C11 -178.1(5) . . . . ?
C9 C10 C11 C12 0.8(7) . . . . ?
C10 C11 C12 C13 0.1(7) . . . . ?
C11 C12 C13 C14 -0.9(7) . . . . ?
C12 C13 C14 C9 0.8(6) . . . . ?
C12 C13 C14 C2 -179.2(4) . . . . ?
C10 C9 C14 C13 0.1(7) . . . . ?
C8 C9 C14 C13 177.8(4) . . . . ?
C10 C9 C14 C2 -179.9(4) . . . . ?
C8 C9 C14 C2 -2.2(5) . . . . ?
N2 C2 C14 C13 -52.3(6) . . . . ?
C3 C2 C14 C13 -174.4(4) . . . . ?
C28 C2 C14 C13 67.5(6) . . . . ?
N2 C2 C14 C9 127.8(4) . . . . ?
C3 C2 C14 C9 5.7(4) . . . . ?
C28 C2 C14 C9 -112.5(4) . . . . ?
C1 P1 C15 C16 123.0(4) . . . . ?
C21 P1 C15 C16 -123.4(4) . . . . ?
Pt1 P1 C15 C16 9.2(5) . . . . ?
C1 P1 C15 C20 -57.9(5) . . . . ?
C21 P1 C15 C20 55.7(5) . . . . ?
Pt1 P1 C15 C20 -171.7(4) . . . . ?
C20 C15 C16 C17 0.7(7) . . . . ?
P1 C15 C16 C17 179.8(4) . . . . ?
C15 C16 C17 C18 0.6(8) . . . . ?
C16 C17 C18 C19 -1.7(9) . . . . ?
C17 C18 C19 C20 1.6(10) . . . . ?
C18 C19 C20 C15 -0.4(10) . . . . ?
C16 C15 C20 C19 -0.8(9) . . . . ?
P1 C15 C20 C19 -179.9(5) . . . . ?
C15 P1 C21 C22 31.4(5) . . . . ?
C1 P1 C21 C22 146.5(4) . . . . ?
Pt1 P1 C21 C22 -107.5(4) . . . . ?
C15 P1 C21 C26 -158.7(4) . . . . ?
C1 P1 C21 C26 -43.6(4) . . . . ?
Pt1 P1 C21 C26 62.5(4) . . . . ?
C26 C21 C22 C23 1.2(8) . . . . ?
P1 C21 C22 C23 171.1(4) . . . . ?
C21 C22 C23 C24 -1.1(9) . . . . ?
C22 C23 C24 C25 1.1(9) . . . . ?
C23 C24 C25 C26 -1.2(8) . . . . ?
C24 C25 C26 C21 1.3(8) . . . . ?
C22 C21 C26 C25 -1.4(7) . . . . ?
P1 C21 C26 C25 -171.5(4) . . . . ?
C47 P2 C27 N3 124.8(4) . . . . ?
C41 P2 C27 N3 -121.5(4) . . . . ?
Pt1 P2 C27 N3 3.4(4) . . . . ?
P2 C27 N3 N4 3.1(6) . . . . ?
C28 N4 N3 C27 -165.2(4) . . . . ?
Pt1 N4 N3 C27 -10.0(5) . . . . ?
N3 N4 C28 C29 -43.5(5) . . . . ?
Pt1 N4 C28 C29 159.2(3) . . . . ?
N3 N4 C28 C40 71.4(5) . . . . ?
Pt1 N4 C28 C40 -85.9(4) . . . . ?
N3 N4 C28 C2 -167.0(3) . . . . ?
Pt1 N4 C28 C2 35.6(4) . . . . ?
N2 C2 C28 N4 -47.2(4) . . . . ?
C14 C2 C28 N4 -172.5(3) . . . . ?
C3 C2 C28 N4 74.7(4) . . . . ?
N2 C2 C28 C29 -171.5(3) . . . . ?
C14 C2 C28 C29 63.2(5) . . . . ?
C3 C2 C28 C29 -49.6(4) . . . . ?
N2 C2 C28 C40 74.9(4) . . . . ?
C14 C2 C28 C40 -50.4(5) . . . . ?
C3 C2 C28 C40 -163.2(3) . . . . ?
N4 C28 C29 C30 -54.6(6) . . . . ?
C40 C28 C29 C30 -175.8(4) . . . . ?
C2 C28 C29 C30 64.7(6) . . . . ?
N4 C28 C29 C34 124.0(4) . . . . ?
C40 C28 C29 C34 2.8(4) . . . . ?
C2 C28 C29 C34 -116.7(4) . . . . ?
C34 C29 C30 C31 0.8(6) . . . . ?
C28 C29 C30 C31 179.3(4) . . . . ?
C29 C30 C31 C32 -1.0(7) . . . . ?
C30 C31 C32 C33 0.4(8) . . . . ?
C31 C32 C33 C34 0.5(8) . . . . ?
C32 C33 C34 C29 -0.7(7) . . . . ?
C32 C33 C34 C35 -177.8(5) . . . . ?
C30 C29 C34 C33 0.0(7) . . . . ?
C28 C29 C34 C33 -178.7(4) . . . . ?
C30 C29 C34 C35 177.8(4) . . . . ?
C28 C29 C34 C35 -1.0(5) . . . . ?
C33 C34 C35 C36 -3.5(8) . . . . ?
C29 C34 C35 C36 179.0(5) . . . . ?
C33 C34 C35 C40 175.9(5) . . . . ?
C29 C34 C35 C40 -1.5(5) . . . . ?
C40 C35 C36 C37 -0.7(7) . . . . ?
C34 C35 C36 C37 178.7(5) . . . . ?
C35 C36 C37 C38 0.0(7) . . . . ?
C36 C37 C38 C39 -0.8(7) . . . . ?
C37 C38 C39 C40 2.2(7) . . . . ?
C38 C39 C40 C35 -2.9(6) . . . . ?
C38 C39 C40 C28 176.2(4) . . . . ?
C36 C35 C40 C39 2.2(7) . . . . ?
C34 C35 C40 C39 -177.3(4) . . . . ?
C36 C35 C40 C28 -177.1(4) . . . . ?
C34 C35 C40 C28 3.4(5) . . . . ?
N4 C28 C40 C39 54.9(6) . . . . ?
C29 C28 C40 C39 177.0(4) . . . . ?
C2 C28 C40 C39 -62.7(6) . . . . ?
N4 C28 C40 C35 -125.8(4) . . . . ?
C29 C28 C40 C35 -3.8(4) . . . . ?
C2 C28 C40 C35 116.5(4) . . . . ?
C47 P2 C41 C46 -131.9(4) . . . . ?
C27 P2 C41 C46 114.0(4) . . . . ?
Pt1 P2 C41 C46 4.4(4) . . . . ?
C47 P2 C41 C42 52.5(4) . . . . ?
C27 P2 C41 C42 -61.5(4) . . . . ?
Pt1 P2 C41 C42 -171.2(3) . . . . ?
C46 C41 C42 C43 -0.8(7) . . . . ?
P2 C41 C42 C43 174.7(4) . . . . ?
C41 C42 C43 C44 1.3(7) . . . . ?
C42 C43 C44 C45 -0.6(8) . . . . ?
C43 C44 C45 C46 -0.7(8) . . . . ?
C44 C45 C46 C41 1.2(7) . . . . ?
C42 C41 C46 C45 -0.4(7) . . . . ?
P2 C41 C46 C45 -176.1(4) . . . . ?
C41 P2 C47 C52 26.7(4) . . . . ?
C27 P2 C47 C52 140.7(4) . . . . ?
Pt1 P2 C47 C52 -111.2(4) . . . . ?
C41 P2 C47 C48 -160.0(4) . . . . ?
C27 P2 C47 C48 -46.1(4) . . . . ?
Pt1 P2 C47 C48 62.1(4) . . . . ?
C52 C47 C48 C49 -0.5(7) . . . . ?
P2 C47 C48 C49 -174.0(4) . . . . ?
C47 C48 C49 C50 0.0(8) . . . . ?
C48 C49 C50 C51 -0.4(8) . . . . ?
C49 C50 C51 C52 1.5(8) . . . . ?
C50 C51 C52 C47 -2.1(7) . . . . ?
C48 C47 C52 C51 1.6(7) . . . . ?
P2 C47 C52 C51 174.9(4) . . . . ?
C58 C53 C54 C55 -3.3(10) . . . . ?
C59 C53 C54 C55 -179.3(6) . . . . ?
C53 C54 C55 C56 3.9(11) . . . . ?
C54 C55 C56 C57 -2.9(11) . . . . ?
C55 C56 C57 C58 1.5(10) . . . . ?
C54 C53 C58 C57 1.8(9) . . . . ?
C59 C53 C58 C57 177.9(6) . . . . ?
C56 C57 C58 C53 -1.0(10) . . . . ?
